data_2005970
loop_
_publ_author_name
'Wahle, M. C.'
'Byrn, S. R.'

_publ_section_title
;
 Hydrated Structures of <i>N</i>-Methylated Cholamide Derivatives
;
_journal_issue 3
_journal_name_full 'Acta Crystallographica Section C'
_journal_page_first 334
_journal_page_last 339
_journal_paper_doi 10.1107/S0108270196013145
_journal_volume 53
_journal_year 1997
_chemical_formula_iupac 'C25 H43 N1 O4, 0.25H2 O1'
_chemical_formula_structural 'C25 H43 N1 O4, H0.5 O0.25'
_chemical_formula_sum 'C25 H43.5 N O4.25'
_chemical_formula_weight 426.13
_chemical_name_systematic
;
N-methyl-3\a,7\a,12\a-Trihydroxy-5\b-cholan-24-amide Quarterhydrate
;
_space_group_IT_number 3
_symmetry_cell_setting monoclinic
_symmetry_space_group_name_Hall 'P 2y'
_symmetry_space_group_name_H-M 'P 1 2 1'
_atom_type_scat_source
;
International Tables for Crystallography (1992, Vol. C, Tables 4.2.6.8 and
6.1.1.4)
;
_cell_angle_alpha 90.00
_cell_angle_beta 99.123(5)
_cell_angle_gamma 90.00
_cell_formula_units_Z 4
_cell_length_a 14.0117(11)
_cell_length_b 8.0111(5)
_cell_length_c 21.6959(11)
_cell_measurement_reflns_used 25
_cell_measurement_temperature 296
_cell_measurement_theta_max 45
_cell_measurement_theta_min 24
_cell_volume 2404.5(3)
_computing_cell_refinement CAD-4
_computing_data_collection 'CAD-4 (Enraf-Nonius, 1977)'
_computing_data_reduction 'PROCESS MolEN (Fair, 1990)'
_computing_molecular_graphics 'ORTEPII (Johnson, 1976)'
_computing_publication_material 'CIF VAX MolEN'
_computing_structure_refinement 'SHELXL93 (Sheldrick, 1993)'
_computing_structure_solution 'SIR (Altomare et al., 1994) (direct methods)'
_diffrn_ambient_temperature 296
_diffrn_measurement_device Enraf_Nonius_CAD4
_diffrn_measurement_method Enraf_Nonius_CAD4
_diffrn_radiation_type CuK\a
_diffrn_radiation_wavelength 1.54184
_diffrn_reflns_av_R_equivalents 0.023
_diffrn_reflns_limit_h_max 16
_diffrn_reflns_limit_h_min 0
_diffrn_reflns_limit_k_max 0
_diffrn_reflns_limit_k_min -9
_diffrn_reflns_limit_l_max 25
_diffrn_reflns_limit_l_min -26
_diffrn_reflns_number 4937
_diffrn_reflns_theta_max 68.13
_diffrn_reflns_theta_min 2.65
_diffrn_standards_decay_% 2.33
_diffrn_standards_interval_time 83
_diffrn_standards_number 3
_exptl_absorpt_coefficient_mu 0.585
_exptl_absorpt_correction_type none
_exptl_crystal_colour colorless
_exptl_crystal_density_diffrn 1.18
_exptl_crystal_density_method 'not measured'
_exptl_crystal_description needle
_exptl_crystal_F_000 928
_exptl_crystal_size_max 0.25
_exptl_crystal_size_mid 0.18
_exptl_crystal_size_min 0.13
_refine_diff_density_max 0.33
_refine_diff_density_min -0.20
_refine_ls_abs_structure_details 'known fragment'
_refine_ls_extinction_method none
_refine_ls_goodness_of_fit_all 1.075
_refine_ls_goodness_of_fit_obs 1.011
_refine_ls_hydrogen_treatment
;
H1NA, H1NB, H90O atoms refined isotropically; others not refined
(U = 1.3U~eq~ of bonding atom)
;
_refine_ls_matrix_type full
_refine_ls_number_parameters 572
_refine_ls_number_reflns 4734
_refine_ls_number_restraints 0
_refine_ls_R_factor_all 0.070
_refine_ls_R_factor_obs 0.044
_refine_ls_shift/esd_max 0.041
_refine_ls_structure_factor_coef Fsqd
_refine_ls_weighting_details 'w = 1/[\s^2^(Fo^2^)+(0.0652P)^2^+0.4889P] where P=(Fo^2^+2Fc^2^)/3'
_refine_ls_weighting_scheme calc
_refine_ls_wR_factor_all 0.135
_refine_ls_wR_factor_obs 0.110
_reflns_number_observed 3689
_reflns_number_total 4734
_reflns_observed_criterion >2.0\s(I)
_cod_data_source_file bk1286.cif
_cod_data_source_block I
_cod_depositor_comments
;
The following automatic conversions were performed:

'_refine_ls_weighting_scheme' value 'calc w =
1/[\s^2^(Fo^2^)+(0.0652P)^2^+0.4889P] where P=(Fo^2^+2Fc^2^)/3' was
changed to 'calc'. New tag '_refine_ls_weighting_details' was
created. The value of the new tag was set to 'w =
1/[\s^2^(Fo^2^)+(0.0652P)^2^+0.4889P] where P=(Fo^2^+2Fc^2^)/3'.

Automatic conversion script
Id: cif_fix_values 3143 2015-03-26 13:38:13Z robertas 
;
_cod_original_cell_volume 2404.5(5)
_cod_original_sg_symbol_H-M 'P 2'
_cod_original_formula_sum 'C25 H43 N1 O4, 0.25(H2 O1)'
_cod_database_code 2005970

loop_
_symmetry_equiv_pos_as_xyz
x,y,z
-x,y,-z

loop_
_atom_site_aniso_label
_atom_site_aniso_U_11
_atom_site_aniso_U_12
_atom_site_aniso_U_13
_atom_site_aniso_U_22
_atom_site_aniso_U_23
_atom_site_aniso_U_33
O3A 0.0394(14) 0.0089(15) 0.0088(13) 0.051(2) 0.004(2) 0.074(2)
O7A 0.0440(15) -0.0043(14) 0.0121(13) 0.050(2) -0.010(2) 0.060(2)
O12A 0.049(2) 0.0147(14) -0.0032(13) 0.042(2) 0.0004(14) 0.052(2)
O24A 0.061(2) 0.028(2) 0.006(2) 0.141(4) 0.001(2) 0.051(2)
N24A 0.049(2) -0.001(2) 0.009(2) 0.065(2) 0.003(2) 0.044(2)
C1A 0.050(2) -0.004(2) 0.017(2) 0.052(3) -0.013(2) 0.044(2)
C2A 0.046(2) 0.002(2) 0.015(2) 0.038(2) -0.002(2) 0.048(2)
C3A 0.039(2) 0.010(2) 0.015(2) 0.045(2) 0.002(2) 0.045(2)
C4A 0.035(2) 0.001(2) 0.013(2) 0.041(2) 0.006(2) 0.050(2)
C5A 0.041(2) 0.008(2) 0.011(2) 0.049(2) 0.011(2) 0.037(2)
C6A 0.048(2) 0.011(2) 0.014(2) 0.047(2) 0.013(2) 0.057(2)
C7A 0.045(2) 0.013(2) 0.014(2) 0.038(2) 0.007(2) 0.053(2)
C8A 0.039(2) 0.007(2) 0.004(2) 0.039(2) 0.003(2) 0.035(2)
C9A 0.031(2) 0.001(2) 0.0052(13) 0.037(2) -0.002(2) 0.037(2)
C10A 0.037(2) 0.006(2) 0.0045(14) 0.051(2) 0.000(2) 0.031(2)
C11A 0.039(2) -0.005(2) 0.010(2) 0.039(2) -0.012(2) 0.048(2)
C12A 0.038(2) -0.003(2) 0.006(2) 0.035(2) -0.005(2) 0.041(2)
C13A 0.032(2) 0.002(2) 0.0003(13) 0.035(2) 0.003(2) 0.034(2)
C14A 0.036(2) 0.007(2) 0.007(2) 0.038(2) 0.003(2) 0.038(2)
C15A 0.047(2) 0.002(2) 0.018(2) 0.033(2) 0.002(2) 0.058(2)
C16A 0.052(2) 0.004(2) 0.016(2) 0.041(2) 0.001(2) 0.056(3)
C17A 0.034(2) 0.002(2) 0.0046(14) 0.038(2) -0.002(2) 0.037(2)
C18A 0.035(2) 0.001(2) 0.0030(15) 0.059(3) 0.003(2) 0.040(2)
C19A 0.048(2) -0.001(3) -0.002(2) 0.092(4) -0.002(3) 0.038(2)
C20A 0.042(2) -0.004(2) 0.007(2) 0.047(2) -0.003(2) 0.038(2)
C21A 0.070(3) 0.003(2) 0.025(3) 0.051(3) 0.001(2) 0.058(3)
C22A 0.052(2) -0.006(2) 0.019(2) 0.058(3) 0.000(2) 0.049(2)
C23A 0.054(3) -0.005(2) 0.021(2) 0.067(3) 0.003(2) 0.056(3)
C24A 0.041(2) -0.003(2) 0.009(2) 0.064(3) 0.002(2) 0.047(2)
C25A 0.067(3) 0.002(3) 0.015(2) 0.068(3) -0.004(2) 0.047(2)
O3B 0.0433(15) -0.002(2) -0.0081(12) 0.077(2) 0.002(2) 0.0426(14)
O7B 0.0434(14) -0.0066(14) 0.0068(13) 0.050(2) -0.011(2) 0.054(2)
O12B 0.0474(15) 0.0159(14) -0.0008(12) 0.052(2) 0.0031(14) 0.045(2)
O24B 0.047(2) 0.0109(14) 0.0067(14) 0.053(2) 0.006(2) 0.071(2)
N24B 0.057(2) 0.004(2) 0.017(2) 0.067(3) 0.006(2) 0.047(2)
C1B 0.034(2) -0.006(2) 0.011(2) 0.052(3) 0.000(2) 0.044(2)
C2B 0.044(2) -0.002(2) 0.012(2) 0.045(2) 0.007(2) 0.039(2)
C3B 0.029(2) 0.003(2) 0.0053(14) 0.058(3) 0.002(2) 0.035(2)
C4B 0.043(2) 0.001(2) 0.006(2) 0.041(2) -0.005(2) 0.036(2)
C5B 0.034(2) 0.006(2) 0.007(2) 0.047(2) -0.001(2) 0.039(2)
C6B 0.045(2) 0.012(2) 0.007(2) 0.043(2) 0.000(2) 0.048(2)
C7B 0.046(2) 0.002(2) 0.004(2) 0.036(2) 0.000(2) 0.037(2)
C8B 0.034(2) 0.003(2) 0.0007(14) 0.033(2) 0.001(2) 0.034(2)
C9B 0.029(2) 0.000(2) 0.0031(13) 0.037(2) 0.001(2) 0.032(2)
C10B 0.026(2) -0.001(2) 0.0068(14) 0.046(2) 0.002(2) 0.038(2)
C11B 0.044(2) -0.003(2) 0.008(2) 0.038(2) 0.004(2) 0.038(2)
C12B 0.043(2) 0.001(2) 0.001(2) 0.028(2) 0.000(2) 0.039(2)
C13B 0.034(2) -0.001(2) 0.0028(14) 0.034(2) 0.001(2) 0.035(2)
C14B 0.031(2) 0.0012(15) 0.0029(15) 0.032(2) -0.0005(15) 0.034(2)
C15B 0.052(2) 0.001(2) 0.007(2) 0.038(2) 0.002(2) 0.040(2)
C16B 0.061(3) -0.004(2) 0.015(2) 0.047(2) 0.005(2) 0.044(2)
C17B 0.036(2) 0.001(2) 0.0065(15) 0.045(2) 0.001(2) 0.035(2)
C18B 0.040(2) 0.003(2) 0.004(2) 0.049(3) -0.003(2) 0.044(2)
C19B 0.030(2) -0.003(2) 0.004(2) 0.073(3) -0.003(3) 0.055(2)
C20B 0.049(2) -0.001(2) 0.006(2) 0.057(3) -0.004(2) 0.036(2)
C21B 0.070(3) 0.000(2) 0.020(2) 0.054(3) -0.010(2) 0.052(3)
C22B 0.051(2) 0.003(2) 0.010(2) 0.060(3) -0.004(2) 0.035(2)
C23B 0.054(2) 0.003(2) 0.014(2) 0.060(3) 0.005(2) 0.047(2)
C24B 0.050(2) 0.012(2) 0.013(2) 0.035(2) -0.005(2) 0.053(2)
C25B 0.091(4) 0.006(3) 0.047(3) 0.080(4) 0.007(3) 0.082(4)
O90 0.062(3) 0.0000 -0.010(3) 0.056(3) 0.0000 0.087(4)

loop_
_atom_site_label
_atom_site_fract_x
_atom_site_fract_y
_atom_site_fract_z
_atom_site_U_iso_or_equiv
_atom_site_thermal_displace_type
O3A -0.4442(2) 1.1190(4) 0.82035(15) 0.0548(9) Uani
O7A -0.1993(2) 0.7780(4) 0.73861(14) 0.0509(9) Uani
O12A -0.1151(2) 1.2787(4) 0.66255(13) 0.0489(10) Uani
O24A 0.3549(2) 1.0604(6) 0.51233(15) 0.0846(14) Uani
N24A 0.2666(3) 1.1205(6) 0.4202(2) 0.0525(10) Uani
C1A -0.1890(3) 1.2599(6) 0.8735(2) 0.0476(12) Uani
C2A -0.2911(3) 1.2706(5) 0.8379(2) 0.0432(10) Uani
C3A -0.3463(3) 1.1173(6) 0.8522(2) 0.0421(10) Uani
C4A -0.2976(3) 0.9600(5) 0.8340(2) 0.0413(10) Uani
C5A -0.1913(3) 0.9471(5) 0.8672(2) 0.0418(10) Uani
C6A -0.1433(3) 0.7860(6) 0.8490(2) 0.0501(10) Uani
C7A -0.1142(3) 0.7899(5) 0.7839(2) 0.0447(10) Uani
C8A -0.0559(3) 0.9488(5) 0.7748(2) 0.0379(10) Uani
C9A -0.1104(2) 1.1071(5) 0.7901(2) 0.0350(10) Uani
C10A -0.1320(3) 1.1046(6) 0.8584(2) 0.0398(10) Uani
C11A -0.0598(3) 1.2674(5) 0.7745(2) 0.0417(10) Uani
C12A -0.0306(3) 1.2722(5) 0.7089(2) 0.0380(10) Uani
C13A 0.0281(2) 1.1181(5) 0.6978(2) 0.0342(10) Uani
C14A -0.0322(3) 0.9615(5) 0.7088(2) 0.0372(10) Uani
C15A 0.0222(3) 0.8167(5) 0.6841(2) 0.0450(10) Uani
C16A 0.0711(3) 0.8960(6) 0.6317(2) 0.0489(12) Uani
C17A 0.0456(3) 1.0827(5) 0.6296(2) 0.0364(10) Uani
C18A 0.1250(3) 1.1230(6) 0.7419(2) 0.0450(12) Uani
C19A -0.0372(3) 1.1013(8) 0.9062(2) 0.0603(14) Uani
C20A 0.1172(3) 1.1977(6) 0.6023(2) 0.0423(10) Uani
C21A 0.0744(4) 1.3709(6) 0.5873(2) 0.0581(16) Uani
C22A 0.1501(3) 1.1186(7) 0.5453(2) 0.0518(12) Uani
C23A 0.2180(3) 1.2316(7) 0.5135(2) 0.0577(15) Uani
C24A 0.2861(3) 1.1304(7) 0.4818(2) 0.0504(12) Uani
C25A 0.3258(4) 1.0292(7) 0.3824(2) 0.0600(14) Uani
O3B 0.4451(2) 0.6530(5) 1.08700(13) 0.0559(8) Uani
O7B 0.4347(2) 0.9475(4) 0.88660(14) 0.0492(9) Uani
O12B 0.4793(2) 0.4239(4) 0.82094(13) 0.0490(9) Uani
O24B 0.7959(2) 0.5724(4) 0.62908(15) 0.0573(10) Uani
N24B 0.6862(3) 0.6253(6) 0.5448(2) 0.0561(12) Uani
C1B 0.2497(3) 0.4961(6) 0.9618(2) 0.0428(12) Uani
C2B 0.3448(3) 0.4899(5) 1.0077(2) 0.0421(10) Uani
C3B 0.3561(2) 0.6508(5) 1.0440(2) 0.0406(12) Uani
C4B 0.3544(3) 0.7986(5) 1.0004(2) 0.0400(10) Uani
C5B 0.2639(3) 0.8073(5) 0.9505(2) 0.0399(10) Uani
C6B 0.2683(3) 0.9555(5) 0.9069(2) 0.0454(10) Uani
C7B 0.3347(3) 0.9342(5) 0.8580(2) 0.0399(10) Uani
C8B 0.3145(3) 0.7688(5) 0.8228(2) 0.0342(10) Uani
C9B 0.3175(2) 0.6211(5) 0.8688(2) 0.0329(10) Uani
C10B 0.2425(2) 0.6412(5) 0.9145(2) 0.0365(10) Uani
C11B 0.3109(3) 0.4531(5) 0.8344(2) 0.0398(10) Uani
C12B 0.3820(3) 0.4337(5) 0.7881(2) 0.0373(10) Uani
C13B 0.3710(2) 0.5755(5) 0.7403(2) 0.0346(10) Uani
C14B 0.3843(3) 0.7397(5) 0.7767(2) 0.0326(10) Uani
C15B 0.3907(3) 0.8701(5) 0.7262(2) 0.0434(10) Uani
C16B 0.4436(3) 0.7795(6) 0.6794(2) 0.0499(12) Uani
C17B 0.4504(3) 0.5944(5) 0.6983(2) 0.0386(10) Uani
C18B 0.2706(3) 0.5618(6) 0.6991(2) 0.0446(12) Uani
C19B 0.1381(2) 0.6386(7) 0.8789(2) 0.0530(12) Uani
C20B 0.4500(3) 0.4749(6) 0.6424(2) 0.0474(12) Uani
C21B 0.4552(4) 0.2915(6) 0.6597(2) 0.0575(15) Uani
C22B 0.5286(3) 0.5227(6) 0.6033(2) 0.0483(12) Uani
C23B 0.6317(3) 0.5194(7) 0.6388(2) 0.0530(12) Uani
C24B 0.7108(3) 0.5742(5) 0.6033(2) 0.0455(10) Uani
C25B 0.7585(4) 0.6943(9) 0.5098(3) 0.081(2) Uani
O90 0.5000 0.8410(7) 0.5000 0.0707(17) Uani
H1NA 0.211(4) 1.171(9) 0.401(3) 0.09(2) Uiso
H1NB 0.618(4) 0.638(8) 0.529(2) 0.074(16) Uiso
H90O 0.452(3) 0.902(7) 0.503(3) 0.065(16) Uiso
H3OA -0.4653 1.2146 0.819 0.0710 Uiso
H7OA -0.1886 0.719 0.7096 0.0670 Uiso
H2OA -0.132 1.3761 0.6565 0.0640 Uiso
H11A -0.1919 1.2604 0.9178 0.0620 Uiso
H12A -0.1538 1.3588 0.8643 0.0620 Uiso
H13A -0.2895 1.2771 0.7934 0.0560 Uiso
H14A -0.3227 1.3702 0.8503 0.0560 Uiso
H15A -0.3474 1.1140 0.8972 0.039 Uiso
H16A -0.2989 0.9593 0.7892 0.0540 Uiso
H17A -0.3333 0.8635 0.8447 0.0540 Uiso
H18A -0.1938 0.9387 0.9120 0.038 Uiso
H19A -0.0861 0.7648 0.8794 0.0650 Uiso
H20A -0.1876 0.6937 0.8509 0.0650 Uiso
H21A -0.0735 0.6925 0.7795 0.033 Uiso
H22A 0.0051 0.9434 0.8038 0.028 Uiso
H23A -0.1732 1.1050 0.7628 0.022 Uiso
H24A -0.0022 1.2825 0.8052 0.0540 Uiso
H25A -0.1024 1.3610 0.7783 0.0540 Uiso
H26A 0.0086 1.3721 0.7054 0.036 Uiso
H27A -0.0940 0.9716 0.6807 0.042 Uiso
H28A 0.0702 0.7709 0.7169 0.0590 Uiso
H29A -0.0220 0.7286 0.6676 0.0590 Uiso
H30A 0.1406 0.8810 0.6407 0.0640 Uiso
H31A 0.0473 0.8439 0.5919 0.0640 Uiso
H32A -0.0171 1.0940 0.6026 0.041 Uiso
H33A 0.1592 1.223 0.7344 0.080 Uiso
H34A 0.1628 1.027 0.7345 0.069 Uiso
H35A 0.1136 1.122 0.7843 0.061 Uiso
H36A -0.0001 1.200 0.9012 0.057 Uiso
H37A -0.0003 1.004 0.8991 0.11 Uiso
H38A -0.0526 1.098 0.9477 0.053 Uiso
H39A 0.1744 1.2111 0.6343 0.033 Uiso
H40A 0.0149 1.3610 0.5588 0.069 Uiso
H41A 0.1192 1.4373 0.5686 0.11 Uiso
H42A 0.062 1.4236 0.6251 0.060 Uiso
H43A 0.1834 1.0150 0.5578 0.0670 Uiso
H44A 0.0935 1.0915 0.5151 0.0670 Uiso
H45A 0.1793 1.3026 0.4830 0.0750 Uiso
H46A 0.2549 1.3029 0.5447 0.0750 Uiso
H47A 0.302 1.048 0.3390 0.16 Uiso
H48A 0.323 0.9121 0.391 0.26 Uiso
H49A 0.3916 1.067 0.392 0.14 Uiso
H3OB 0.463 0.7499 1.094 0.0730 Uiso
H7OB 0.4627 0.860 0.882 0.0640 Uiso
H2OB 0.4928 0.511 0.8404 0.0640 Uiso
H11B 0.1967 0.5053 0.9853 0.0550 Uiso
H12B 0.2420 0.3917 0.9389 0.0550 Uiso
H13B 0.3987 0.4755 0.9851 0.0550 Uiso
H14B 0.3440 0.3964 1.0360 0.0550 Uiso
H15B 0.3022 0.6614 1.0675 0.038 Uiso
H16B 0.4109 0.7934 0.9798 0.0530 Uiso
H17B 0.3588 0.9004 1.0249 0.0530 Uiso
H18B 0.2092 0.8276 0.9726 0.036 Uiso
H19B 0.2035 0.9781 0.8855 0.0590 Uiso
H20B 0.2895 1.0527 0.9321 0.0590 Uiso
H21B 0.3210 1.0252 0.8277 0.054 Uiso
H22B 0.2490 0.7746 0.7989 0.042 Uiso
H23B 0.3815 0.6241 0.8947 0.041 Uiso
H25B 0.3224 0.3642 0.8650 0.0520 Uiso
H24B 0.2457 0.4396 0.8120 0.0520 Uiso
H26B 0.3674 0.3286 0.7654 0.023 Uiso
H27B 0.4489 0.7342 0.8018 0.027 Uiso
H29B 0.4268 0.9672 0.7434 0.0570 Uiso
H28B 0.3268 0.9053 0.7066 0.0570 Uiso
H30B 0.4082 0.7914 0.6374 0.0650 Uiso
H31B 0.5077 0.8261 0.6804 0.0650 Uiso
H32B 0.5128 0.5796 0.7254 0.033 Uiso
H33B 0.2624 0.4517 0.6817 0.066 Uiso
H34B 0.2658 0.642 0.6661 0.079 Uiso
H35B 0.2212 0.583 0.7242 0.063 Uiso
H36B 0.1251 0.5323 0.8590 0.062 Uiso
H37B 0.1304 0.725 0.8479 0.087 Uiso
H38B 0.0937 0.657 0.9077 0.074 Uiso
H39B 0.3878 0.4912 0.6153 0.054 Uiso
H40B 0.5108 0.2721 0.6909 0.052 Uiso
H41B 0.460 0.2260 0.6233 0.074 Uiso
H42B 0.3978 0.2602 0.6759 0.10 Uiso
H43B 0.5246 0.4465 0.5682 0.0630 Uiso
H44B 0.5150 0.6340 0.5866 0.0630 Uiso
H45B 0.6342 0.5904 0.6753 0.0690 Uiso
H46B 0.6459 0.4065 0.6536 0.0690 Uiso
H47B 0.7337 0.692 0.4659 0.18 Uiso
H48B 0.8165 0.629 0.5178 0.077 Uiso
H49B 0.773 0.808 0.5226 0.18 Uiso

loop_
_geom_angle_atom_site_label_1
_geom_angle_atom_site_label_2
_geom_angle_atom_site_label_3
_geom_angle
H90O O90 H90O 109(8)
H1NA N24A C24A 117(4)
H1NA N24A C25A 119(4)
C24A N24A C25A 123.7(4)
H1NB N24B C24B 118(3)
H1NB N24B C25B 120(3)
C24B N24B C25B 121.0(4)
C2A C1A C10A 114.6(3)
C3A C2A C1A 108.8(4)
O3A C3A C2A 112.1(3)
O3A C3A C4A 108.6(3)
C2A C3A C4A 110.9(3)
C3A C4A C5A 112.0(3)
C6A C5A C10A 112.9(3)
C6A C5A C4A 111.3(4)
C10A C5A C4A 112.6(3)
C7A C6A C5A 114.3(3)
O7A C7A C6A 108.6(3)
O7A C7A C8A 111.8(3)
C6A C7A C8A 111.0(4)
C14A C8A C7A 112.0(3)
C14A C8A C9A 109.7(3)
C7A C8A C9A 111.2(3)
C11A C9A C8A 112.4(3)
C11A C9A C10A 112.8(3)
C8A C9A C10A 111.8(3)
C2B C1B C10B 114.6(3)
C3B C2B C1B 108.7(3)
O3B C3B C2B 111.1(3)
O3B C3B C4B 108.8(3)
C2B C3B C4B 110.7(3)
C3B C4B C5B 113.9(3)
C6B C5B C4B 111.2(3)
C6B C5B C10B 112.3(3)
C4B C5B C10B 112.9(3)
C5B C6B C7B 115.6(3)
O7B C7B C6B 110.4(3)
O7B C7B C8B 111.6(3)
C6B C7B C8B 111.0(3)
C14B C8B C7B 111.8(3)
C14B C8B C9B 110.6(3)
C7B C8B C9B 110.9(3)
C11B C9B C8B 111.4(3)
C11B C9B C10B 113.8(3)
C8B C9B C10B 112.2(3)
C5A C10A C1A 109.1(3)
C5A C10A C19A 108.9(4)
C1A C10A C19A 106.8(4)
C5A C10A C9A 108.6(3)
C1A C10A C9A 112.2(3)
C19A C10A C9A 111.1(3)
C9A C11A C12A 115.2(3)
O12A C12A C13A 109.0(3)
O12A C12A C11A 109.8(3)
C13A C12A C11A 110.8(3)
C12A C13A C18A 109.1(3)
C12A C13A C14A 108.1(3)
C18A C13A C14A 112.0(3)
C12A C13A C17A 117.8(3)
C18A C13A C17A 109.8(3)
C14A C13A C17A 99.8(3)
C8A C14A C15A 118.2(3)
C8A C14A C13A 113.8(3)
C15A C14A C13A 104.2(3)
C14A C15A C16A 104.4(3)
C17A C16A C15A 107.0(3)
C16A C17A C20A 115.4(3)
C16A C17A C13A 102.7(3)
C20A C17A C13A 117.6(3)
C22A C20A C21A 111.3(4)
C22A C20A C17A 111.2(3)
C21A C20A C17A 111.5(3)
C20A C22A C23A 113.8(4)
C24A C23A C22A 111.6(4)
O24A C24A N24A 122.8(4)
O24A C24A C23A 120.4(4)
N24A C24A C23A 116.8(4)
C19B C10B C1B 106.2(3)
C19B C10B C5B 110.8(3)
C1B C10B C5B 108.9(3)
C19B C10B C9B 111.2(3)
C1B C10B C9B 111.4(3)
C5B C10B C9B 108.2(3)
C12B C11B C9B 114.4(3)
O12B C12B C13B 111.3(3)
O12B C12B C11B 110.1(3)
C13B C12B C11B 111.3(3)
C12B C13B C14B 107.3(3)
C12B C13B C18B 108.9(3)
C14B C13B C18B 112.6(3)
C12B C13B C17B 117.7(3)
C14B C13B C17B 100.3(3)
C18B C13B C17B 109.9(3)
C8B C14B C15B 118.9(3)
C8B C14B C13B 115.6(3)
C15B C14B C13B 103.5(3)
C14B C15B C16B 103.9(3)
C15B C16B C17B 107.3(3)
C16B C17B C20B 113.4(3)
C16B C17B C13B 103.3(3)
C20B C17B C13B 119.1(3)
C21B C20B C22B 111.5(4)
C21B C20B C17B 114.4(3)
C22B C20B C17B 111.4(4)
C23B C22B C20B 114.8(3)
C24B C23B C22B 116.7(4)
O24B C24B N24B 121.6(4)
O24B C24B C23B 120.0(4)
N24B C24B C23B 118.4(4)

loop_
_geom_bond_atom_site_label_1
_geom_bond_atom_site_label_2
_geom_bond_distance
O3A C3A 1.435(4)
O7A C7A 1.422(5)
O7B C7B 1.444(4)
O3B C3B 1.435(4)
O12A C12A 1.428(4)
O24A C24A 1.217(5)
O12B C12B 1.437(4)
O24B C24B 1.233(5)
O90 H90O 0.84(5)
N24A H1NA 0.91(6)
N24A C24A 1.324(5)
N24A C25A 1.453(6)
N24B H1NB 0.96(5)
N24B C24B 1.327(5)
N24B C25B 1.468(6)
C1A C2A 1.517(6)
C1A C10A 1.541(6)
C2A C3A 1.510(6)
C3A C4A 1.515(5)
C4A C5A 1.551(5)
C5A C6A 1.536(6)
C5A C10A 1.540(6)
C6A C7A 1.531(6)
C7A C8A 1.541(6)
C8A C14A 1.524(5)
C8A C9A 1.543(5)
C9A C11A 1.530(6)
C9A C10A 1.558(5)
C1B C2B 1.532(5)
C1B C10B 1.543(6)
C2B C3B 1.506(6)
C3B C4B 1.513(5)
C4B C5B 1.533(5)
C5B C6B 1.525(6)
C5B C10B 1.549(6)
C6B C7B 1.529(5)
C7B C8B 1.533(5)
C8B C14B 1.524(5)
C8B C9B 1.544(5)
C9B C11B 1.534(6)
C9B C10B 1.563(4)
C10A C19A 1.551(5)
C11A C12A 1.542(5)
C12A C13A 1.524(5)
C13A C18A 1.532(4)
C13A C14A 1.552(5)
C13A C17A 1.562(5)
C14A C15A 1.530(5)
C15A C16A 1.553(6)
C16A C17A 1.537(6)
C17A C20A 1.547(5)
C20A C22A 1.525(5)
C20A C21A 1.526(6)
C22A C23A 1.552(6)
C23A C24A 1.500(6)
C10B C19B 1.542(5)
C11B C12B 1.532(5)
C12B C13B 1.529(5)
C13B C14B 1.530(5)
C13B C18B 1.546(5)
C13B C17B 1.553(5)
C14B C15B 1.527(5)
C15B C16B 1.531(6)
C16B C17B 1.538(6)
C17B C20B 1.544(5)
C20B C21B 1.515(7)
C20B C22B 1.543(5)
C22B C23B 1.526(6)
C23B C24B 1.512(6)
